data_7106873
loop_
_publ_author_name
'Ramkinkar Santra'
'Kaustuv Banerjee'
'Kumar Biradha'

_publ_section_title
;
 Weak Ag---Ag and Ag---Pi Interactions in Templating Regio Selective
 Single and Double [2+2] Reactions of
 N,N'-bis(3-(4-pyridyl)acryloyl)-hydrazine in the Solid State
;
_journal_name_full Chem.Commun.
_journal_page_first 10740
_journal_paper_doi 10.1039/c1cc13994k
_journal_volume 47
_journal_year 2011
_chemical_formula_sum 'C16 H14 Ag N5 O5'
_chemical_formula_weight 464.19
_chemical_name_systematic
;
?
;
_space_group_IT_number 2
_symmetry_cell_setting triclinic
_symmetry_space_group_name_Hall '-P 1'
_symmetry_space_group_name_H-M 'P -1'
_atom_sites_solution_hydrogens geom
_atom_sites_solution_primary direct
_atom_sites_solution_secondary difmap
_audit_creation_method SHELXL-97
_cell_angle_alpha 86.630(11)
_cell_angle_beta 80.050(10)
_cell_angle_gamma 66.214(9)
_cell_formula_units_Z 2
_cell_length_a 8.224(3)
_cell_length_b 8.903(3)
_cell_length_c 12.642(4)
_cell_measurement_reflns_used 2879
_cell_measurement_temperature 293(2)
_cell_measurement_theta_max 25.00
_cell_measurement_theta_min 1.64
_cell_volume 834.2(5)
_computing_structure_refinement 'SHELXL-97 (Sheldrick, 1997)'
_computing_structure_solution 'SHELXS-97 (Sheldrick, 1990)'
_diffrn_ambient_temperature 293(2)
_diffrn_measured_fraction_theta_full 0.980
_diffrn_measured_fraction_theta_max 0.980
_diffrn_measurement_device_type 'Bruker CCD APEX2'
_diffrn_measurement_method hemisphere
_diffrn_radiation_monochromator graphite
_diffrn_radiation_source 'fine-focus sealed tube'
_diffrn_radiation_type MoK\a
_diffrn_radiation_wavelength 0.71073
_diffrn_reflns_av_R_equivalents 0.0864
_diffrn_reflns_av_sigmaI/netI 0.0932
_diffrn_reflns_limit_h_max 9
_diffrn_reflns_limit_h_min -9
_diffrn_reflns_limit_k_max 10
_diffrn_reflns_limit_k_min -10
_diffrn_reflns_limit_l_max 14
_diffrn_reflns_limit_l_min -14
_diffrn_reflns_number 9742
_diffrn_reflns_theta_full 25.00
_diffrn_reflns_theta_max 25.00
_diffrn_reflns_theta_min 1.64
_exptl_absorpt_coefficient_mu 1.250
_exptl_absorpt_correction_T_max 0.839
_exptl_absorpt_correction_T_min 0.799
_exptl_absorpt_correction_type empirical
_exptl_absorpt_process_details sadabs
_exptl_crystal_colour 'Light yellow'
_exptl_crystal_density_diffrn 1.848
_exptl_crystal_density_meas ?
_exptl_crystal_density_method 'not measured'
_exptl_crystal_description Plates
_exptl_crystal_F_000 464
_exptl_crystal_size_max 0.27
_exptl_crystal_size_mid 0.15
_exptl_crystal_size_min 0.14
_refine_diff_density_max 1.321
_refine_diff_density_min -1.186
_refine_diff_density_rms 0.158
_refine_ls_extinction_method none
_refine_ls_goodness_of_fit_ref 0.991
_refine_ls_hydrogen_treatment constr
_refine_ls_matrix_type full
_refine_ls_number_parameters 244
_refine_ls_number_reflns 2879
_refine_ls_number_restraints 0
_refine_ls_restrained_S_all 0.991
_refine_ls_R_factor_all 0.1176
_refine_ls_R_factor_gt 0.0636
_refine_ls_shift/su_max 0.002
_refine_ls_shift/su_mean 0.000
_refine_ls_structure_factor_coef Fsqd
_refine_ls_weighting_details 'calc w=1/[\s^2^(Fo^2^)+(0.1000P)^2^+0.0000P] where P=(Fo^2^+2Fc^2^)/3'
_refine_ls_weighting_scheme calc
_refine_ls_wR_factor_gt 0.1554
_refine_ls_wR_factor_ref 0.1740
_reflns_number_gt 1808
_reflns_number_total 2879
_reflns_threshold_expression >2sigma(I)
_cod_data_source_file c1cc13994k.txt
_cod_data_source_block 2
_cod_depositor_comments
;
The following automatic conversions were performed:

'_exptl_crystal_density_meas' value 'not measured' was changed to '?'
- the value is perceived as not measured.

Automatic conversion script
Id: cif_fix_values 3008 2015-01-20 13:52:24Z robertas 
;
_cod_original_sg_symbol_H-M P-1
_cod_database_code 7106873

loop_
_symmetry_equiv_pos_as_xyz
'x, y, z'
'-x, -y, -z'

loop_
_atom_site_label
_atom_site_type_symbol
_atom_site_fract_x
_atom_site_fract_y
_atom_site_fract_z
_atom_site_U_iso_or_equiv
_atom_site_adp_type
_atom_site_occupancy
_atom_site_symmetry_multiplicity
_atom_site_calc_flag
_atom_site_refinement_flags
Ag1 Ag 0.36352(9) 0.53731(8) 0.91271(6) 0.0515(3) Uani 1 1 d .
N11 N 0.5012(9) 0.3347(8) 0.8021(6) 0.0408(17) Uani 1 1 d .
C11 C 0.4577(11) 0.2043(11) 0.8126(7) 0.045(2) Uani 1 1 d .
H11 H 0.3759 0.1995 0.8721 0.054 Uiso 1 1 calc R
C12 C 0.5289(10) 0.0772(11) 0.7390(7) 0.044(2) Uani 1 1 d .
H12 H 0.4887 -0.0072 0.7467 0.053 Uiso 1 1 calc R
C13 C 0.6593(10) 0.0746(10) 0.6542(7) 0.0356(19) Uani 1 1 d .
C14 C 0.7096(11) 0.2065(10) 0.6457(7) 0.039(2) Uani 1 1 d .
H14 H 0.7980 0.2091 0.5897 0.047 Uiso 1 1 calc R
C15 C 0.6296(12) 0.3337(10) 0.7194(7) 0.041(2) Uani 1 1 d .
H15 H 0.6650 0.4212 0.7120 0.050 Uiso 1 1 calc R
C16 C 0.7415(11) -0.0564(10) 0.5727(7) 0.040(2) Uani 1 1 d .
H16 H 0.8413 -0.0555 0.5255 0.048 Uiso 1 1 calc R
C17 C 0.6909(11) -0.1753(10) 0.5583(7) 0.041(2) Uani 1 1 d .
H17 H 0.5895 -0.1799 0.6017 0.049 Uiso 1 1 calc R
N21 N 1.1943(9) -1.2707(8) 0.0250(5) 0.0403(17) Uani 1 1 d .
C21 C 1.0596(11) -1.2841(10) 0.0935(7) 0.044(2) Uani 1 1 d .
H21 H 1.0344 -1.3759 0.0876 0.053 Uiso 1 1 calc R
C22 C 0.9546(11) -1.1700(10) 0.1729(7) 0.041(2) Uani 1 1 d .
H22 H 0.8660 -1.1883 0.2217 0.049 Uiso 1 1 calc R
C23 C 0.9831(10) -1.0257(10) 0.1793(7) 0.037(2) Uani 1 1 d .
C24 C 1.1215(10) -1.0100(10) 0.1069(6) 0.037(2) Uani 1 1 d .
H24 H 1.1458 -0.9168 0.1079 0.044 Uiso 1 1 calc R
C25 C 1.2229(11) -1.1340(11) 0.0331(7) 0.043(2) Uani 1 1 d .
H25 H 1.3171 -1.1223 -0.0141 0.051 Uiso 1 1 calc R
C26 C 0.8680(10) -0.9018(10) 0.2602(6) 0.037(2) Uani 1 1 d .
H26 H 0.7754 -0.9219 0.3035 0.045 Uiso 1 1 calc R
C27 C 0.8827(10) -0.7629(10) 0.2782(7) 0.039(2) Uani 1 1 d .
H27 H 0.9735 -0.7392 0.2358 0.047 Uiso 1 1 calc R
O31 O 0.9332(8) -0.3072(8) 0.4170(5) 0.0565(18) Uani 1 1 d .
O32 O 0.6223(8) -0.6519(7) 0.4143(5) 0.0499(16) Uani 1 1 d .
N32 N 0.8121(9) -0.5241(8) 0.3787(6) 0.0432(18) Uani 1 1 d .
H32 H 0.9052 -0.5201 0.3376 0.052 Uiso 1 1 calc R
N31 N 0.7226(8) -0.4077(8) 0.4574(5) 0.0416(18) Uani 1 1 d .
H31 H 0.6233 -0.4028 0.4956 0.050 Uiso 1 1 calc R
C31 C 0.7934(11) -0.3016(10) 0.4737(7) 0.041(2) Uani 1 1 d .
C32 C 0.7599(11) -0.6447(10) 0.3630(7) 0.040(2) Uani 1 1 d .
N100 N 0.7116(13) 0.6684(9) 0.8427(8) 0.064(3) Uani 1 1 d .
O101 O 0.8219(9) 0.6042(10) 0.7632(6) 0.079(2) Uani 1 1 d .
O102 O 0.7576(18) 0.6860(12) 0.9249(8) 0.128(4) Uani 1 1 d .
O103 O 0.5529(11) 0.7063(11) 0.8337(8) 0.104(3) Uani 1 1 d .

loop_
_atom_site_aniso_label
_atom_site_aniso_U_11
_atom_site_aniso_U_22
_atom_site_aniso_U_33
_atom_site_aniso_U_23
_atom_site_aniso_U_13
_atom_site_aniso_U_12
Ag1 0.0480(5) 0.0353(4) 0.0602(5) -0.0248(3) -0.0023(3) -0.0047(3)
N11 0.040(4) 0.030(4) 0.050(4) -0.016(3) -0.003(4) -0.011(3)
C11 0.035(5) 0.043(5) 0.057(6) -0.019(4) 0.006(4) -0.019(4)
C12 0.031(4) 0.039(5) 0.066(6) -0.013(4) -0.003(4) -0.019(4)
C13 0.031(4) 0.028(4) 0.045(5) -0.008(4) -0.006(4) -0.008(4)
C14 0.033(4) 0.039(5) 0.043(5) -0.006(4) 0.002(4) -0.015(4)
C15 0.049(5) 0.023(4) 0.052(6) -0.003(4) -0.013(5) -0.012(4)
C16 0.033(4) 0.033(5) 0.045(5) -0.011(4) 0.001(4) -0.005(4)
C17 0.034(4) 0.044(5) 0.042(5) -0.017(4) 0.003(4) -0.014(4)
N21 0.037(4) 0.039(4) 0.043(4) -0.016(3) -0.002(3) -0.012(3)
C21 0.044(5) 0.031(5) 0.059(6) -0.010(4) -0.010(5) -0.015(4)
C22 0.037(5) 0.044(5) 0.046(5) -0.008(4) -0.002(4) -0.021(4)
C23 0.035(4) 0.030(4) 0.045(5) -0.010(4) -0.003(4) -0.013(4)
C24 0.033(4) 0.029(4) 0.047(5) -0.013(4) -0.003(4) -0.012(4)
C25 0.037(5) 0.043(5) 0.043(5) -0.013(4) 0.006(4) -0.014(4)
C26 0.030(4) 0.034(5) 0.041(5) -0.012(4) 0.006(4) -0.009(4)
C27 0.029(4) 0.030(5) 0.048(5) -0.012(4) 0.006(4) -0.002(4)
O31 0.054(4) 0.056(4) 0.060(4) -0.027(3) 0.020(3) -0.031(3)
O32 0.042(3) 0.050(4) 0.052(4) -0.024(3) 0.017(3) -0.019(3)
N32 0.035(4) 0.038(4) 0.048(4) -0.016(3) 0.003(3) -0.007(3)
N31 0.029(3) 0.035(4) 0.052(4) -0.024(3) 0.010(3) -0.007(3)
C31 0.034(5) 0.034(5) 0.048(5) -0.015(4) 0.000(4) -0.007(4)
C32 0.041(5) 0.035(5) 0.039(5) -0.015(4) -0.008(4) -0.006(4)
N100 0.063(6) 0.033(5) 0.084(7) -0.014(5) 0.019(5) -0.018(4)
O101 0.056(4) 0.075(5) 0.085(6) -0.004(4) 0.025(4) -0.019(4)
O102 0.256(15) 0.082(7) 0.077(6) -0.003(5) -0.039(8) -0.095(9)
O103 0.058(5) 0.068(6) 0.173(9) -0.012(6) 0.024(6) -0.028(5)

loop_
_atom_type_symbol
_atom_type_description
_atom_type_scat_dispersion_real
_atom_type_scat_dispersion_imag
_atom_type_scat_source
C C 0.0033 0.0016 'International Tables Vol C Tables 4.2.6.8 and 6.1.1.4'
H H 0.0000 0.0000 'International Tables Vol C Tables 4.2.6.8 and 6.1.1.4'
N N 0.0061 0.0033 'International Tables Vol C Tables 4.2.6.8 and 6.1.1.4'
O O 0.0106 0.0060 'International Tables Vol C Tables 4.2.6.8 and 6.1.1.4'
Ag Ag -0.8971 1.1015 'International Tables Vol C Tables 4.2.6.8 and 6.1.1.4'

loop_
_geom_angle_atom_site_label_1
_geom_angle_atom_site_label_2
_geom_angle_atom_site_label_3
_geom_angle
_geom_angle_site_symmetry_1
_geom_angle_site_symmetry_3
N21 Ag1 N11 171.8(3) 1_476 .
N21 Ag1 Ag1 81.93(18) 1_476 2_667
N11 Ag1 Ag1 102.97(19) . 2_667
C11 N11 C15 117.7(7) . .
C11 N11 Ag1 119.8(6) . .
C15 N11 Ag1 122.5(5) . .
N11 C11 C12 122.7(8) . .
C13 C12 C11 120.2(8) . .
C12 C13 C14 117.0(7) . .
C12 C13 C16 123.3(8) . .
C14 C13 C16 119.6(7) . .
C15 C14 C13 120.6(8) . .
N11 C15 C14 121.7(8) . .
C17 C16 C13 127.7(8) . .
C16 C17 C31 120.6(8) . .
C21 N21 C25 116.6(7) . .
C21 N21 Ag1 121.2(5) . 1_634
C25 N21 Ag1 122.1(6) . 1_634
N21 C21 C22 123.8(8) . .
C21 C22 C23 119.1(8) . .
C24 C23 C22 117.2(7) . .
C24 C23 C26 123.5(7) . .
C22 C23 C26 119.4(7) . .
C25 C24 C23 119.2(7) . .
N21 C25 C24 124.1(8) . .
C27 C26 C23 126.1(7) . .
C26 C27 C32 122.3(8) . .
C32 N32 N31 122.3(7) . .
C31 N31 N32 118.2(6) . .
O31 C31 N31 120.3(7) . .
O31 C31 C17 123.0(8) . .
N31 C31 C17 116.6(7) . .
O32 C32 N32 122.2(7) . .
O32 C32 C27 124.7(7) . .
N32 C32 C27 113.1(7) . .
O102 N100 O101 121.4(11) . .
O102 N100 O103 123.2(11) . .
O101 N100 O103 115.3(11) . .

loop_
_geom_bond_atom_site_label_1
_geom_bond_atom_site_label_2
_geom_bond_distance
_geom_bond_site_symmetry_2
Ag1 N21 2.135(6) 1_476
Ag1 N11 2.143(6) .
Ag1 Ag1 3.2693(17) 2_667
N11 C11 1.339(11) .
N11 C15 1.350(11) .
C11 C12 1.374(11) .
C12 C13 1.373(11) .
C13 C14 1.387(11) .
C13 C16 1.464(10) .
C14 C15 1.376(11) .
C16 C17 1.316(11) .
C17 C31 1.477(10) .
N21 C21 1.325(11) .
N21 C25 1.342(11) .
N21 Ag1 2.135(6) 1_634
C21 C22 1.378(11) .
C22 C23 1.405(11) .
C23 C24 1.380(11) .
C23 C26 1.454(10) .
C24 C25 1.376(11) .
C26 C27 1.326(11) .
C27 C32 1.476(10) .
O31 C31 1.229(9) .
O32 C32 1.227(10) .
N32 C32 1.343(11) .
N32 N31 1.364(9) .
N31 C31 1.335(10) .
N100 O102 1.204(12) .
N100 O101 1.223(10) .
N100 O103 1.234(11) .
